data_4303125
loop_
_publ_author_name
'Eric C. Y. Tam'
'Nick C. Johnstone'
'Lorenzo Ferro'
'Peter B. Hitchcock'
'J. Robin Fulton'

_publ_section_title
;
Carbon Dioxide Activation by "Non-nucleophilic" Lead Alkoxides
;
_journal_name_full 'Inorganic Chemistry'
_journal_page_first 8971
_journal_page_last 8976
_journal_paper_doi 10.1021/ic900134f
_journal_volume 48
_journal_year 2009
_chemical_compound_source 'synthesis as described'
_chemical_formula_moiety 'C33 H48 N2 O3 Pb, 0.5(C7 H8)'
_chemical_formula_sum 'C36.5 H52 N2 O3 Pb'
_chemical_formula_weight 773.99
_chemical_name_systematic
;
 ?
;
_space_group_IT_number 2
_symmetry_cell_setting triclinic
_symmetry_Int_Tables_number 2
_symmetry_space_group_name_Hall '-P 1'
_symmetry_space_group_name_H-M 'P -1'
_atom_sites_solution_hydrogens geom
_atom_sites_solution_primary direct
_atom_sites_solution_secondary difmap
_audit_conform_dict_location ftp://ftp.iucr.org/pub/cif_core.dic
_audit_conform_dict_name cif_core.dic
_audit_conform_dict_version 2.2
_audit_creation_date 2007-02-22T11:04:06-00:00
_audit_creation_method 'WinGX routine CIF_UPDATE'
_cell_angle_alpha 99.649(2)
_cell_angle_beta 106.996(2)
_cell_angle_gamma 113.105(1)
_cell_formula_units_Z 2
_cell_length_a 11.9673(4)
_cell_length_b 13.2339(5)
_cell_length_c 13.5828(3)
_cell_measurement_reflns_used 22529
_cell_measurement_temperature 173(2)
_cell_measurement_theta_max 26.022
_cell_measurement_theta_min 3.395
_cell_measurement_wavelength 0.71073
_cell_volume 1792.09(11)
_computing_cell_refinement 'HKL Scalepack (Otwinowski & Minor 1997)'
_computing_data_collection 'Collect (Nonius BV, 1997-2000)'
_computing_data_reduction 'HKL Denzo and Scalepack (Otwinowski & Minor 1997)'
_computing_molecular_graphics 'Ortep-3 for Windows (Farrugia, 1997)'
_computing_publication_material 'WinGX publication routines (Farrugia, 1999)'
_computing_structure_refinement 'SHELXL-97 (Sheldrick, 1997)'
_computing_structure_solution 'SHELXS-97 (Sheldrick, 1997)'
_diffrn_ambient_temperature 173(2)
_diffrn_detector 'CCD plate'
_diffrn_measured_fraction_theta_full 0.992
_diffrn_measured_fraction_theta_max 0.992
_diffrn_measurement_device '95mm CCD camera on \k-goniostat'
_diffrn_measurement_device_type KappaCCD
_diffrn_measurement_method 'CCD rotation images, thick slices'
_diffrn_orient_matrix_type 'by Nonius Collect from scalepack cell'
_diffrn_orient_matrix_UB_11 -0.81057E-2
_diffrn_orient_matrix_UB_12 0.671299E-1
_diffrn_orient_matrix_UB_13 -0.194717E-1
_diffrn_orient_matrix_UB_21 -0.575135E-1
_diffrn_orient_matrix_UB_22 -0.29564E-2
_diffrn_orient_matrix_UB_23 0.412091E-1
_diffrn_orient_matrix_UB_31 0.800296E-1
_diffrn_orient_matrix_UB_32 0.548554E-1
_diffrn_orient_matrix_UB_33 0.673054E-1
_diffrn_radiation_monochromator graphite
_diffrn_radiation_probe x-ray
_diffrn_radiation_type MoK\a
_diffrn_radiation_wavelength 0.71073
_diffrn_reflns_av_R_equivalents 0.066
_diffrn_reflns_av_unetI/netI 0.0587
_diffrn_reflns_limit_h_max 14
_diffrn_reflns_limit_h_min -14
_diffrn_reflns_limit_k_max 16
_diffrn_reflns_limit_k_min -16
_diffrn_reflns_limit_l_max 16
_diffrn_reflns_limit_l_min -16
_diffrn_reflns_number 26307
_diffrn_reflns_theta_full 26.02
_diffrn_reflns_theta_max 26.02
_diffrn_reflns_theta_min 3.47
_diffrn_source 'Enraf Nonius FR590'
_exptl_absorpt_coefficient_mu 4.742
_exptl_absorpt_correction_T_max 0.7882
_exptl_absorpt_correction_T_min 0.6946
_exptl_absorpt_correction_type multi-scan
_exptl_absorpt_process_details
;
        [c.f. r.h. blessing, acta cryst. (1995), a51, 33-38]
;
_exptl_crystal_colour colourless
_exptl_crystal_density_diffrn 1.434
_exptl_crystal_density_method 'not measured'
_exptl_crystal_description prism
_exptl_crystal_F_000 782
_exptl_crystal_size_max 0.15
_exptl_crystal_size_mid 0.1
_exptl_crystal_size_min 0.05
_refine_diff_density_max 2.446
_refine_diff_density_min -0.71
_refine_diff_density_rms 0.141
_refine_ls_extinction_method none
_refine_ls_goodness_of_fit_ref 0.962
_refine_ls_hydrogen_treatment constr
_refine_ls_matrix_type full
_refine_ls_number_parameters 380
_refine_ls_number_reflns 7017
_refine_ls_number_restraints 34
_refine_ls_restrained_S_all 0.963
_refine_ls_R_factor_all 0.0631
_refine_ls_R_factor_gt 0.0468
_refine_ls_shift/su_max 0
_refine_ls_shift/su_mean 0
_refine_ls_structure_factor_coef Fsqd
_refine_ls_weighting_details 'calc w=1/[\s^2^(Fo^2^)+(0.0678P)^2^+4.8234P] where P=(Fo^2^+2Fc^2^)/3'
_refine_ls_weighting_scheme calc
_refine_ls_wR_factor_gt 0.1072
_refine_ls_wR_factor_ref 0.1157
_reflns_number_gt 5851
_reflns_number_total 7017
_reflns_threshold_expression >2sigma(I)
_cod_data_source_file ic900134f_si_002_3.cif
_cod_data_source_block (5)-feb1507
_cod_original_cell_volume 1792.09(10)
_cod_database_code 4303125

loop_
_symmetry_equiv_pos_as_xyz
'x, y, z'
'-x, -y, -z'

loop_
_atom_site_label
_atom_site_type_symbol
_atom_site_fract_x
_atom_site_fract_y
_atom_site_fract_z
_atom_site_U_iso_or_equiv
_atom_site_adp_type
_atom_site_occupancy
_atom_site_symmetry_multiplicity
_atom_site_calc_flag
_atom_site_refinement_flags
_atom_site_disorder_assembly
_atom_site_disorder_group
Pb Pb 0.16430(2) 0.09969(2) 0.117610(19) 0.03516(10) Uani 1 1 d . . .
N1 N 0.3219(5) 0.1545(5) 0.2880(4) 0.0341(12) Uani 1 1 d . A .
N2 N 0.3055(5) 0.2770(5) 0.1177(4) 0.0358(12) Uani 1 1 d . A .
C1 C 0.4481(7) 0.2339(6) 0.3255(5) 0.0380(15) Uani 1 1 d . . .
C2 C 0.4994(7) 0.3113(6) 0.2702(5) 0.0383(15) Uani 1 1 d . A .
H2 H 0.5931 0.354 0.2992 0.046 Uiso 1 1 calc R . .
C3 C 0.4345(6) 0.3353(6) 0.1799(5) 0.0348(14) Uani 1 1 d . . .
C4 C 0.5437(7) 0.2482(7) 0.4354(6) 0.053(2) Uani 1 1 d . A .
H4A H 0.5103 0.2634 0.4911 0.08 Uiso 1 1 calc R . .
H4B H 0.6305 0.3135 0.4535 0.08 Uiso 1 1 calc R . .
H4C H 0.552 0.1771 0.4323 0.08 Uiso 1 1 calc R . .
C5 C 0.5221(7) 0.4368(6) 0.1559(7) 0.0480(18) Uani 1 1 d . A .
H5A H 0.5252 0.4098 0.0855 0.072 Uiso 1 1 calc R . .
H5B H 0.6115 0.4747 0.213 0.072 Uiso 1 1 calc R . .
H5C H 0.4868 0.4922 0.1537 0.072 Uiso 1 1 calc R . .
C6 C 0.2763(7) 0.0924(6) 0.3563(5) 0.0416(16) Uani 1 1 d . . .
C7 C 0.2709(7) -0.0167(7) 0.3491(6) 0.0466(18) Uani 1 1 d . A .
C8 C 0.2197(9) -0.0766(8) 0.4145(7) 0.062(2) Uani 1 1 d . . .
H8 H 0.2165 -0.1499 0.4118 0.074 Uiso 1 1 calc R A .
C9 C 0.1743(10) -0.0307(9) 0.4824(8) 0.071(3) Uani 1 1 d . A .
H9 H 0.1403 -0.0727 0.5261 0.086 Uiso 1 1 calc R . .
C10 C 0.1770(9) 0.0740(9) 0.4884(7) 0.067(2) Uani 1 1 d . . .
H10 H 0.1448 0.104 0.5359 0.08 Uiso 1 1 calc R A .
C11 C 0.2268(8) 0.1376(7) 0.4252(6) 0.0492(18) Uani 1 1 d . A .
C12 C 0.3157(8) -0.0729(7) 0.2713(6) 0.0518(19) Uani 1 1 d . . .
H12 H 0.3522 -0.0161 0.2345 0.062 Uiso 1 1 calc R A .
C13 C 0.4248(10) -0.0999(9) 0.3295(8) 0.072(3) Uani 1 1 d . A .
H13A H 0.4972 -0.0299 0.388 0.107 Uiso 1 1 calc R . .
H13B H 0.458 -0.1259 0.2777 0.107 Uiso 1 1 calc R . .
H13C H 0.3895 -0.1612 0.3604 0.107 Uiso 1 1 calc R . .
C14 C 0.2001(10) -0.1827(8) 0.1827(8) 0.074(3) Uani 1 1 d . A .
H14A H 0.1602 -0.2394 0.2164 0.111 Uiso 1 1 calc R . .
H14B H 0.2322 -0.2157 0.134 0.111 Uiso 1 1 calc R . .
H14C H 0.1337 -0.1635 0.1411 0.111 Uiso 1 1 calc R . .
C15 C 0.2255(9) 0.2522(7) 0.4305(6) 0.058(2) Uani 1 1 d . . .
H15 H 0.2788 0.2907 0.3906 0.069 Uiso 1 1 calc R A .
C16 C 0.0855(10) 0.2328(8) 0.3741(8) 0.069(2) Uani 1 1 d . A .
H16A H 0.0487 0.1844 0.2981 0.103 Uiso 1 1 calc R . .
H16B H 0.0868 0.3078 0.3767 0.103 Uiso 1 1 calc R . .
H16C H 0.0306 0.1939 0.4109 0.103 Uiso 1 1 calc R . .
C17 C 0.2866(11) 0.3353(10) 0.5473(8) 0.089(3) Uani 1 1 d . A .
H17A H 0.227 0.3066 0.5841 0.133 Uiso 1 1 calc R . .
H17B H 0.2996 0.4127 0.5453 0.133 Uiso 1 1 calc R . .
H17C H 0.372 0.3396 0.587 0.133 Uiso 1 1 calc R . .
C18 C 0.2498(6) 0.3247(6) 0.0399(5) 0.0355(14) Uani 1 1 d . . .
C19 C 0.2398(7) 0.2936(6) -0.0665(5) 0.0407(16) Uani 1 1 d . A .
C20 C 0.1884(8) 0.3459(7) -0.1362(7) 0.053(2) Uani 1 1 d . . .
H20 H 0.1794 0.3254 -0.2096 0.064 Uiso 1 1 calc R A .
C21 C 0.1506(8) 0.4262(8) -0.1009(7) 0.058(2) Uani 1 1 d . A .
H21 H 0.1206 0.4637 -0.1485 0.07 Uiso 1 1 calc R . .
C22 C 0.1563(8) 0.4517(7) 0.0021(7) 0.054(2) Uani 1 1 d . . .
H22 H 0.1265 0.5048 0.0245 0.065 Uiso 1 1 calc R A .
C23 C 0.2049(7) 0.4020(6) 0.0767(6) 0.0452(17) Uani 1 1 d . A .
C24 C 0.2783(8) 0.2041(7) -0.1098(6) 0.0475(18) Uani 1 1 d . . .
H24 H 0.3159 0.1796 -0.0479 0.057 Uiso 1 1 calc R A .
C25 C 0.3830(9) 0.2510(7) -0.1566(7) 0.057(2) Uani 1 1 d . A .
H25A H 0.3468 0.2716 -0.2202 0.085 Uiso 1 1 calc R . .
H25B H 0.4081 0.1914 -0.1784 0.085 Uiso 1 1 calc R . .
H25C H 0.461 0.3199 -0.1014 0.085 Uiso 1 1 calc R . .
C26 C 0.1548(9) 0.0971(8) -0.1952(7) 0.064(2) Uani 1 1 d . A .
H26A H 0.0907 0.0657 -0.1629 0.097 Uiso 1 1 calc R . .
H26B H 0.1792 0.0382 -0.2207 0.097 Uiso 1 1 calc R . .
H26C H 0.1152 0.1189 -0.2566 0.097 Uiso 1 1 calc R . .
C27 C 0.2036(10) 0.4280(8) 0.1886(7) 0.065(2) Uani 1 1 d . . .
H27 H 0.2151 0.3675 0.2194 0.078 Uiso 1 1 calc R A .
C28 C 0.3171(13) 0.5450(16) 0.2642(11) 0.175(9) Uani 1 1 d . A .
H28A H 0.4009 0.548 0.2663 0.263 Uiso 1 1 calc R . .
H28B H 0.3174 0.5562 0.3375 0.263 Uiso 1 1 calc R . .
H28C H 0.3064 0.6065 0.2378 0.263 Uiso 1 1 calc R . .
C29 C 0.0766(10) 0.4246(9) 0.1892(8) 0.076(3) Uani 1 1 d . A .
H29A H 0.0689 0.4901 0.1693 0.115 Uiso 1 1 calc R . .
H29B H 0.0767 0.4297 0.262 0.115 Uiso 1 1 calc R . .
H29C H 0.0017 0.3517 0.1366 0.115 Uiso 1 1 calc R . .
O1 O 0.2976(11) 0.0472(10) 0.0648(9) 0.046(3) Uiso 0.583(13) 1 d PD A 1
O2 O 0.1192(13) -0.1077(9) -0.0657(8) 0.057(3) Uiso 0.583(13) 1 d PD A 1
O3 O 0.3263(10) -0.0549(9) -0.0588(8) 0.068(3) Uiso 0.583(13) 1 d PD A 1
C30 C 0.2349(15) -0.0447(13) -0.0218(10) 0.041(3) Uiso 0.583(13) 1 d PD A 1
C31 C 0.2791(15) -0.1576(12) -0.1491(11) 0.060(4) Uiso 0.583(13) 1 d PD A 1
H31 H 0.1813 -0.1937 -0.1904 0.072 Uiso 0.583(13) 1 calc PR A 1
C32 C 0.318(2) -0.2411(15) -0.1046(16) 0.078(5) Uiso 0.583(13) 1 d PD A 1
H32A H 0.4044 -0.1977 -0.0435 0.117 Uiso 0.583(13) 1 calc PR A 1
H32B H 0.3233 -0.293 -0.1617 0.117 Uiso 0.583(13) 1 calc PR A 1
H32C H 0.2518 -0.287 -0.0797 0.117 Uiso 0.583(13) 1 calc PR A 1
C33 C 0.3528(18) -0.1150(15) -0.2188(16) 0.065(5) Uiso 0.583(13) 1 d PD A 1
H33A H 0.3246 -0.0631 -0.2499 0.098 Uiso 0.583(13) 1 calc PR A 1
H33B H 0.3337 -0.1814 -0.2776 0.098 Uiso 0.583(13) 1 calc PR A 1
H33C H 0.448 -0.073 -0.1743 0.098 Uiso 0.583(13) 1 calc PR A 1
O1A O 0.2706(12) 0.0113(12) 0.0365(11) 0.032(3) Uiso 0.417(13) 1 d PD A 2
O2A O 0.0625(13) -0.1260(10) -0.0510(10) 0.047(4) Uiso 0.417(13) 1 d PD . 2
O3A O 0.2154(12) -0.1473(11) -0.0967(10) 0.056(4) Uiso 0.417(13) 1 d PD A 2
C30A C 0.1761(19) -0.0893(15) -0.0340(12) 0.031(4) Uiso 0.417(13) 1 d PD A 2
C31A C 0.3546(16) -0.1110(16) -0.0721(15) 0.054(5) Uiso 0.417(13) 1 d PD A 2
H31A H 0.4137 -0.0384 -0.0085 0.065 Uiso 0.417(13) 1 calc PR A 2
C32A C 0.381(3) -0.211(2) -0.055(2) 0.079(7) Uiso 0.417(13) 1 d PD A 2
H32D H 0.4326 -0.1923 0.0218 0.119 Uiso 0.417(13) 1 calc PR A 2
H32E H 0.4296 -0.2235 -0.0983 0.119 Uiso 0.417(13) 1 calc PR A 2
H32F H 0.2962 -0.2808 -0.0787 0.119 Uiso 0.417(13) 1 calc PR A 2
C33A C 0.369(4) -0.095(3) -0.176(3) 0.112(14) Uiso 0.417(13) 1 d PD A 2
H33D H 0.3041 -0.1659 -0.2374 0.168 Uiso 0.417(13) 1 calc PR A 2
H33E H 0.4586 -0.0799 -0.1704 0.168 Uiso 0.417(13) 1 calc PR A 2
H33F H 0.355 -0.0297 -0.189 0.168 Uiso 0.417(13) 1 calc PR A 2
C1S C -0.0068(14) 0.4622(10) 0.5315(11) 0.061(4) Uiso 0.5 1 d PD . 2
C2S C -0.0979(17) 0.3426(13) 0.4872(12) 0.068(5) Uiso 0.5 1 d PD . 2
C3S C -0.0049(10) 0.3840(8) 0.5943(8) 0.076(3) Uiso 1 1 d D B 2
C4S C 0.0957(17) 0.4989(12) 0.6350(13) 0.082(6) Uiso 0.5 1 d PD B 2
C5S C 0.0957(10) 0.5770(8) 0.5741(8) 0.074(3) Uiso 1 1 d D . 2

loop_
_atom_site_aniso_label
_atom_site_aniso_U_11
_atom_site_aniso_U_22
_atom_site_aniso_U_33
_atom_site_aniso_U_23
_atom_site_aniso_U_13
_atom_site_aniso_U_12
Pb 0.03132(15) 0.03695(15) 0.03139(14) 0.00828(10) 0.01228(10) 0.01167(11)
N1 0.032(3) 0.038(3) 0.030(3) 0.011(2) 0.015(2) 0.012(2)
N2 0.038(3) 0.035(3) 0.038(3) 0.013(2) 0.017(2) 0.018(3)
C1 0.038(4) 0.051(4) 0.034(3) 0.014(3) 0.016(3) 0.027(3)
C2 0.033(3) 0.037(4) 0.037(4) 0.006(3) 0.015(3) 0.011(3)
C3 0.036(4) 0.036(3) 0.037(3) 0.011(3) 0.019(3) 0.019(3)
C4 0.037(4) 0.062(5) 0.042(4) 0.022(4) 0.003(3) 0.013(4)
C5 0.036(4) 0.046(4) 0.064(5) 0.024(4) 0.022(4) 0.017(3)
C6 0.038(4) 0.046(4) 0.036(4) 0.017(3) 0.013(3) 0.016(3)
C7 0.044(4) 0.060(5) 0.039(4) 0.024(3) 0.020(3) 0.021(4)
C8 0.066(5) 0.065(5) 0.073(6) 0.045(5) 0.041(5) 0.029(5)
C9 0.081(7) 0.089(7) 0.070(6) 0.053(5) 0.053(5) 0.037(6)
C10 0.062(6) 0.086(7) 0.058(5) 0.032(5) 0.037(4) 0.027(5)
C11 0.045(4) 0.054(5) 0.037(4) 0.010(3) 0.014(3) 0.015(4)
C12 0.066(5) 0.052(4) 0.049(4) 0.025(4) 0.031(4) 0.028(4)
C13 0.079(7) 0.080(6) 0.076(6) 0.038(5) 0.032(5) 0.050(6)
C14 0.087(7) 0.054(5) 0.079(6) 0.020(5) 0.033(5) 0.032(5)
C15 0.066(5) 0.063(5) 0.048(4) 0.012(4) 0.031(4) 0.030(4)
C16 0.075(6) 0.069(6) 0.064(6) 0.022(5) 0.026(5) 0.035(5)
C17 0.088(8) 0.097(8) 0.056(6) -0.006(5) 0.013(5) 0.042(7)
C18 0.027(3) 0.036(3) 0.045(4) 0.017(3) 0.013(3) 0.015(3)
C19 0.038(4) 0.048(4) 0.040(4) 0.023(3) 0.018(3) 0.019(3)
C20 0.055(5) 0.063(5) 0.057(5) 0.036(4) 0.027(4) 0.032(4)
C21 0.056(5) 0.068(5) 0.067(5) 0.041(4) 0.026(4) 0.035(4)
C22 0.066(5) 0.050(5) 0.063(5) 0.022(4) 0.028(4) 0.038(4)
C23 0.042(4) 0.044(4) 0.048(4) 0.014(3) 0.016(3) 0.020(3)
C24 0.060(5) 0.053(4) 0.043(4) 0.023(3) 0.028(4) 0.031(4)
C25 0.066(5) 0.062(5) 0.063(5) 0.029(4) 0.040(4) 0.035(4)
C26 0.072(6) 0.059(5) 0.058(5) 0.020(4) 0.029(5) 0.024(5)
C27 0.085(7) 0.083(6) 0.051(5) 0.019(4) 0.027(5) 0.064(6)
C28 0.080(9) 0.221(18) 0.091(9) -0.086(11) 0.008(7) 0.018(10)
C29 0.086(7) 0.075(6) 0.076(6) 0.022(5) 0.041(6) 0.040(6)

loop_
_atom_type_symbol
_atom_type_description
_atom_type_scat_dispersion_real
_atom_type_scat_dispersion_imag
_atom_type_scat_source
C C 0.0033 0.0016 'International Tables Vol C Tables 4.2.6.8 and 6.1.1.4'
H H 0 0 'International Tables Vol C Tables 4.2.6.8 and 6.1.1.4'
N N 0.0061 0.0033 'International Tables Vol C Tables 4.2.6.8 and 6.1.1.4'
O O 0.0106 0.006 'International Tables Vol C Tables 4.2.6.8 and 6.1.1.4'
Pb Pb -3.3944 10.1111 'International Tables Vol C Tables 4.2.6.8 and 6.1.1.4'

loop_
_geom_angle_atom_site_label_1
_geom_angle_atom_site_label_2
_geom_angle_atom_site_label_3
_geom_angle
_geom_angle_site_symmetry_1
_geom_angle_site_symmetry_3
_geom_angle_publ_flag
O1 Pb N2 82.2(3) . . ?
O1 Pb N1 83.5(3) . . ?
N2 Pb N1 83.23(18) . . ?
N2 Pb O1A 90.2(3) . . ?
N1 Pb O1A 91.7(3) . . ?
N2 Pb O2A 96.3(3) . 2 ?
N1 Pb O2A 130.5(3) . 2 ?
O1A Pb O2A 137.8(4) . 2 ?
O1 Pb Pb 100.9(3) . 2 ?
N2 Pb Pb 122.31(13) . 2 ?
N1 Pb Pb 154.37(13) . 2 ?
O1A Pb Pb 90.5(3) . 2 ?
O2A Pb Pb 51.2(2) 2 2 ?
C1 N1 C6 119.2(5) . . ?
C1 N1 Pb 126.4(4) . . ?
C6 N1 Pb 114.4(4) . . ?
C3 N2 C18 118.6(5) . . ?
C3 N2 Pb 124.7(4) . . ?
C18 N2 Pb 116.6(4) . . ?
N1 C1 C2 123.5(6) . . ?
N1 C1 C4 119.5(6) . . ?
C2 C1 C4 116.9(6) . . ?
C3 C2 C1 130.8(6) . . ?
C3 C2 H2 114.6 . . ?
C1 C2 H2 114.6 . . ?
N2 C3 C2 125.5(6) . . ?
N2 C3 C5 119.7(6) . . ?
C2 C3 C5 114.8(6) . . ?
C1 C4 H4A 109.5 . . ?
C1 C4 H4B 109.5 . . ?
H4A C4 H4B 109.5 . . ?
C1 C4 H4C 109.5 . . ?
H4A C4 H4C 109.5 . . ?
H4B C4 H4C 109.5 . . ?
C3 C5 H5A 109.5 . . ?
C3 C5 H5B 109.5 . . ?
H5A C5 H5B 109.5 . . ?
C3 C5 H5C 109.5 . . ?
H5A C5 H5C 109.5 . . ?
H5B C5 H5C 109.5 . . ?
C7 C6 C11 120.3(6) . . ?
C7 C6 N1 120.4(6) . . ?
C11 C6 N1 119.2(6) . . ?
C8 C7 C6 118.1(7) . . ?
C8 C7 C12 119.3(7) . . ?
C6 C7 C12 122.5(6) . . ?
C9 C8 C7 120.9(8) . . ?
C9 C8 H8 119.6 . . ?
C7 C8 H8 119.6 . . ?
C10 C9 C8 121.3(7) . . ?
C10 C9 H9 119.4 . . ?
C8 C9 H9 119.4 . . ?
C9 C10 C11 120.5(9) . . ?
C9 C10 H10 119.8 . . ?
C11 C10 H10 119.8 . . ?
C10 C11 C6 118.9(8) . . ?
C10 C11 C15 119.8(8) . . ?
C6 C11 C15 121.3(7) . . ?
C13 C12 C7 112.8(7) . . ?
C13 C12 C14 109.8(8) . . ?
C7 C12 C14 111.8(7) . . ?
C13 C12 H12 107.4 . . ?
C7 C12 H12 107.4 . . ?
C14 C12 H12 107.4 . . ?
C12 C13 H13A 109.5 . . ?
C12 C13 H13B 109.5 . . ?
H13A C13 H13B 109.5 . . ?
C12 C13 H13C 109.5 . . ?
H13A C13 H13C 109.5 . . ?
H13B C13 H13C 109.5 . . ?
C12 C14 H14A 109.5 . . ?
C12 C14 H14B 109.5 . . ?
H14A C14 H14B 109.5 . . ?
C12 C14 H14C 109.5 . . ?
H14A C14 H14C 109.5 . . ?
H14B C14 H14C 109.5 . . ?
C11 C15 C16 110.6(7) . . ?
C11 C15 C17 113.2(8) . . ?
C16 C15 C17 109.4(8) . . ?
C11 C15 H15 107.8 . . ?
C16 C15 H15 107.8 . . ?
C17 C15 H15 107.8 . . ?
C15 C16 H16A 109.5 . . ?
C15 C16 H16B 109.5 . . ?
H16A C16 H16B 109.5 . . ?
C15 C16 H16C 109.5 . . ?
H16A C16 H16C 109.5 . . ?
H16B C16 H16C 109.5 . . ?
C15 C17 H17A 109.5 . . ?
C15 C17 H17B 109.5 . . ?
H17A C17 H17B 109.5 . . ?
C15 C17 H17C 109.5 . . ?
H17A C17 H17C 109.5 . . ?
H17B C17 H17C 109.5 . . ?
C19 C18 C23 122.0(6) . . ?
C19 C18 N2 120.8(6) . . ?
C23 C18 N2 117.2(6) . . ?
C18 C19 C20 117.5(7) . . ?
C18 C19 C24 122.9(6) . . ?
C20 C19 C24 119.6(6) . . ?
C21 C20 C19 121.7(8) . . ?
C21 C20 H20 119.2 . . ?
C19 C20 H20 119.2 . . ?
C22 C21 C20 119.7(7) . . ?
C22 C21 H21 120.1 . . ?
C20 C21 H21 120.1 . . ?
C21 C22 C23 122.2(8) . . ?
C21 C22 H22 118.9 . . ?
C23 C22 H22 118.9 . . ?
C22 C23 C18 116.8(7) . . ?
C22 C23 C27 120.5(7) . . ?
C18 C23 C27 122.6(7) . . ?
C19 C24 C26 109.6(7) . . ?
C19 C24 C25 113.4(6) . . ?
C26 C24 C25 110.4(7) . . ?
C19 C24 H24 107.8 . . ?
C26 C24 H24 107.8 . . ?
C25 C24 H24 107.8 . . ?
C24 C25 H25A 109.5 . . ?
C24 C25 H25B 109.5 . . ?
H25A C25 H25B 109.5 . . ?
C24 C25 H25C 109.5 . . ?
H25A C25 H25C 109.5 . . ?
H25B C25 H25C 109.5 . . ?
C24 C26 H26A 109.5 . . ?
C24 C26 H26B 109.5 . . ?
H26A C26 H26B 109.5 . . ?
C24 C26 H26C 109.5 . . ?
H26A C26 H26C 109.5 . . ?
H26B C26 H26C 109.5 . . ?
C29 C27 C23 113.7(7) . . ?
C29 C27 C28 108.4(9) . . ?
C23 C27 C28 111.8(10) . . ?
C29 C27 H27 107.6 . . ?
C23 C27 H27 107.6 . . ?
C28 C27 H27 107.6 . . ?
C27 C28 H28A 109.5 . . ?
C27 C28 H28B 109.5 . . ?
H28A C28 H28B 109.5 . . ?
C27 C28 H28C 109.5 . . ?
H28A C28 H28C 109.5 . . ?
H28B C28 H28C 109.5 . . ?
C27 C29 H29A 109.5 . . ?
C27 C29 H29B 109.5 . . ?
H29A C29 H29B 109.5 . . ?
C27 C29 H29C 109.5 . . ?
H29A C29 H29C 109.5 . . ?
H29B C29 H29C 109.5 . . ?
C30 O1 Pb 113.5(8) . . ?
C30 O3 C31 117.0(11) . . ?
O2 C30 O1 127.9(12) . . ?
O2 C30 O3 124.1(13) . . ?
O1 C30 O3 107.9(12) . . ?
O3 C31 C32 108.1(12) . . ?
O3 C31 C33 104.6(12) . . ?
C32 C31 C33 109.7(13) . . ?
O3 C31 H31 111.4 . . ?
C32 C31 H31 111.4 . . ?
C33 C31 H31 111.4 . . ?
C30A O1A Pb 106.2(9) . . ?
C30A O2A Pb 148.4(11) . 2 ?
C30A O3A C31A 121.3(13) . . ?
O2A C30A O1A 125.1(13) . . ?
O2A C30A O3A 119.8(16) . . ?
O1A C30A O3A 114.9(16) . . ?
O3A C31A C32A 108.0(15) . . ?
O3A C31A C33A 103.8(18) . . ?
C32A C31A C33A 107.3(18) . . ?
O3A C31A H31A 112.4 . . ?
C32A C31A H31A 112.4 . . ?
C33A C31A H31A 112.4 . . ?
C31A C32A H32D 109.5 . . ?
C31A C32A H32E 109.5 . . ?
H32D C32A H32E 109.5 . . ?
C31A C32A H32F 109.5 . . ?
H32D C32A H32F 109.5 . . ?
H32E C32A H32F 109.5 . . ?
C31A C33A H33D 109.5 . . ?
C31A C33A H33E 109.5 . . ?
H33D C33A H33E 109.5 . . ?
C31A C33A H33F 109.5 . . ?
H33D C33A H33F 109.5 . . ?
H33E C33A H33F 109.5 . . ?
C5S C1S C5S 118.9(10) 2_566 . ?
C1S C1S C2S 123.0(14) 2_566 . ?
C1S C1S C4S 118.5(12) 2_566 . ?
C2S C1S C4S 116.5(10) . . ?
C5S C1S C3S 121.4(10) 2_566 . ?
C5S C1S C3S 119.1(9) . . ?
C3S C2S C5S 119.2(11) . 2_566 ?
C4S C3S C2S 118.7(9) . . ?
C3S C4S C5S 121.0(10) . . ?
C1S C5S C4S 120.7(10) 2_566 . ?
C1S C5S C2S 120.6(10) . 2_566 ?

loop_
_geom_bond_atom_site_label_1
_geom_bond_atom_site_label_2
_geom_bond_distance
_geom_bond_site_symmetry_2
_geom_bond_publ_flag
Pb O1 2.217(10) . ?
Pb N2 2.291(5) . ?
Pb N1 2.292(5) . ?
Pb O1A 2.399(13) . ?
Pb O2A 2.777(13) 2 ?
Pb Pb 3.7842(5) 2 ?
N1 C1 1.331(8) . ?
N1 C6 1.425(8) . ?
N2 C3 1.333(8) . ?
N2 C18 1.449(8) . ?
C1 C2 1.423(9) . ?
C1 C4 1.519(9) . ?
C2 C3 1.406(9) . ?
C2 H2 0.95 . ?
C3 C5 1.500(9) . ?
C4 H4A 0.98 . ?
C4 H4B 0.98 . ?
C4 H4C 0.98 . ?
C5 H5A 0.98 . ?
C5 H5B 0.98 . ?
C5 H5C 0.98 . ?
C6 C7 1.406(10) . ?
C6 C11 1.414(11) . ?
C7 C8 1.402(10) . ?
C7 C12 1.528(11) . ?
C8 C9 1.370(13) . ?
C8 H8 0.95 . ?
C9 C10 1.361(13) . ?
C9 H9 0.95 . ?
C10 C11 1.395(11) . ?
C10 H10 0.95 . ?
C11 C15 1.512(12) . ?
C12 C13 1.522(12) . ?
C12 C14 1.529(12) . ?
C12 H12 1 . ?
C13 H13A 0.98 . ?
C13 H13B 0.98 . ?
C13 H13C 0.98 . ?
C14 H14A 0.98 . ?
C14 H14B 0.98 . ?
C14 H14C 0.98 . ?
C15 C16 1.520(13) . ?
C15 C17 1.539(12) . ?
C15 H15 1 . ?
C16 H16A 0.98 . ?
C16 H16B 0.98 . ?
C16 H16C 0.98 . ?
C17 H17A 0.98 . ?
C17 H17B 0.98 . ?
C17 H17C 0.98 . ?
C18 C19 1.390(9) . ?
C18 C23 1.414(10) . ?
C19 C20 1.404(10) . ?
C19 C24 1.520(10) . ?
C20 C21 1.378(12) . ?
C20 H20 0.95 . ?
C21 C22 1.358(11) . ?
C21 H21 0.95 . ?
C22 C23 1.406(10) . ?
C22 H22 0.95 . ?
C23 C27 1.507(11) . ?
C24 C26 1.529(11) . ?
C24 C25 1.532(10) . ?
C24 H24 1 . ?
C25 H25A 0.98 . ?
C25 H25B 0.98 . ?
C25 H25C 0.98 . ?
C26 H26A 0.98 . ?
C26 H26B 0.98 . ?
C26 H26C 0.98 . ?
C27 C29 1.505(13) . ?
C27 C28 1.516(16) . ?
C27 H27 1 . ?
C28 H28A 0.98 . ?
C28 H28B 0.98 . ?
C28 H28C 0.98 . ?
C29 H29A 0.98 . ?
C29 H29B 0.98 . ?
C29 H29C 0.98 . ?
O1 C30 1.309(16) . ?
O2 C30 1.188(17) . ?
O3 C30 1.372(14) . ?
O3 C31 1.451(15) . ?
C31 C32 1.505(18) . ?
C31 C33 1.506(19) . ?
C31 H31 1 . ?
C32 H32A 0.98 . ?
C32 H32B 0.98 . ?
C32 H32C 0.98 . ?
C33 H33A 0.98 . ?
C33 H33B 0.98 . ?
C33 H33C 0.98 . ?
O1A C30A 1.314(18) . ?
O2A C30A 1.18(2) . ?
O2A Pb 2.777(13) 2 ?
O3A C30A 1.355(15) . ?
O3A C31A 1.453(16) . ?
C31A C32A 1.50(2) . ?
C31A C33A 1.52(2) . ?
C31A H31A 1 . ?
C32A H32D 0.98 . ?
C32A H32E 0.98 . ?
C32A H32F 0.98 . ?
C33A H33D 0.98 . ?
C33A H33E 0.98 . ?
C33A H33F 0.98 . ?
C1S C5S 1.373(16) 2_566 ?
C1S C5S 1.406(12) . ?
C1S C2S 1.414(14) . ?
C1S C3S 1.450(13) . ?
C2S C3S 1.400(14) . ?
C2S C5S 1.454(18) 2_566 ?
C3S C4S 1.400(13) . ?
C4S C5S 1.428(13) . ?
